data_7222904
loop_
_publ_author_name
'Schaefer, H.'
'Weiss, A.'
'Moritz, P.'

_publ_section_title
;
 Die Kristallstruktur von Ammoniumtetrathiovanadat (N H4)3 V S4
;
_journal_name_full
;
Zeitschrift fuer Naturforschung, Teil B. Anorganische Chemie, Organische 
Chemie (2,1947-32,1977)
;
_journal_page_first 603
_journal_page_last 603
_journal_volume 20
_journal_year 1965
_chemical_formula_sum 'H12 N3 S4 V'
_chemical_name_systematic '(N H4)3 V S4'
_space_group_IT_number 62
_symmetry_space_group_name_Hall '-P 2ac 2n'
_symmetry_space_group_name_H-M 'P n m a'
_cell_angle_alpha 90
_cell_angle_beta 90
_cell_angle_gamma 90
_cell_formula_units_Z 4
_cell_length_a 9.4
_cell_length_b 10.79
_cell_length_c 9.31
_cell_volume 944.276
_citation_journal_id_ASTM ZENBAX
_cod_data_source_file Schaefer_ZENBAX_1965_140.cif
_cod_data_source_block H12N3S4V1
_cod_original_cell_volume 944.2761
_cod_original_formula_sum 'H12 N3 S4 V1'
_cod_database_code 7222904

loop_
_symmetry_equiv_pos_as_xyz
x,y,z
-x+1/2,-y,z+1/2
x+1/2,-y+1/2,-z+1/2
-x,y+1/2,-z
-x,-y,-z
x-1/2,y,-z-1/2
-x-1/2,y-1/2,z-1/2
x,-y-1/2,z

loop_
_atom_site_label
_atom_site_type_symbol
_atom_site_fract_x
_atom_site_fract_y
_atom_site_fract_z
_atom_site_occupancy
_atom_site_U_iso_or_equiv
_atom_site_attached_hydrogens
N1 N-3 0.354 0.25 0.585 1 0.0 4
V1 V+5 0.28 0.25 0.02 1 0.0 0
S3 S-2 0.168 0.088 0.952 1 0.0 0
S2 S-2 0.492 0.25 0.93 1 0.0 0
S1 S-2 0.296 0.25 0.244 1 0.0 0
N2 N-3 0.558 0.041 0.202 1 0.0 4
